data_1504579
loop_
_publ_author_name
'Wang, Qiaoling'
'Chen, Chuo'

_publ_section_title
;
 An approach to the core skeleton of lancifodilactone F.
;
_journal_issue 6
_journal_name_full 'Organic letters'
_journal_page_first 1223
_journal_page_last 1226
_journal_paper_doi 10.1021/ol800111j
_journal_volume 10
_journal_year 2008
_chemical_formula_sum 'C21 H32 O4'
_chemical_formula_weight 348.47
_chemical_name_systematic
; 
 ? 
;
_space_group_IT_number 14
_symmetry_cell_setting monoclinic
_symmetry_space_group_name_Hall '-P 2ybc'
_symmetry_space_group_name_H-M 'P 1 21/c 1'
_atom_sites_solution_hydrogens geom
_atom_sites_solution_primary direct
_atom_sites_solution_secondary difmap
_audit_creation_method SHELXL-97
_cell_angle_alpha 90.000(0)
_cell_angle_beta 90.869(15)
_cell_angle_gamma 90.000(0)
_cell_formula_units_Z 4
_cell_length_a 7.651(5)
_cell_length_b 12.277(4)
_cell_length_c 19.937(5)
_cell_measurement_temperature 291(2)
_cell_volume 1872.5(14)
_computing_cell_refinement 'HKL2000 v095.373'
_computing_data_collection 'collect, Nonius 1999'
_computing_data_reduction 'HKL2000 v095.373'
_computing_publication_material 'XCIF (Sheldrick and Bruker 1997)'
_computing_structure_refinement 'SHELXL-97 (Sheldrick, 1997)'
_computing_structure_solution 'SHELXS-97 (Sheldrick, 1990)'
_diffrn_ambient_temperature 291(2)
_diffrn_measured_fraction_theta_full 0.949
_diffrn_measured_fraction_theta_max 0.949
_diffrn_measurement_device_type 'Kappa CCD'
_diffrn_measurement_method Collect
_diffrn_radiation_monochromator graphite
_diffrn_radiation_source 'fine-focus sealed tube'
_diffrn_radiation_type MoK\a
_diffrn_radiation_wavelength 0.71069
_diffrn_reflns_av_R_equivalents 0.0040
_diffrn_reflns_av_sigmaI/netI 0.0567
_diffrn_reflns_limit_h_max 9
_diffrn_reflns_limit_h_min 0
_diffrn_reflns_limit_k_max 14
_diffrn_reflns_limit_k_min 0
_diffrn_reflns_limit_l_max 23
_diffrn_reflns_limit_l_min -23
_diffrn_reflns_number 3207
_diffrn_reflns_theta_full 25.22
_diffrn_reflns_theta_max 25.22
_diffrn_reflns_theta_min 3.29
_exptl_absorpt_coefficient_mu 0.084
_exptl_absorpt_correction_type none
_exptl_absorpt_process_details none
_exptl_crystal_colour colorless
_exptl_crystal_density_diffrn 1.236
_exptl_crystal_density_method 'not measured'
_exptl_crystal_description plate
_exptl_crystal_F_000 760
_exptl_crystal_size_max 0.5
_exptl_crystal_size_mid 0.4
_exptl_crystal_size_min 0.3
_refine_diff_density_max 0.159
_refine_diff_density_min -0.175
_refine_diff_density_rms 0.040
_refine_ls_extinction_method none
_refine_ls_goodness_of_fit_ref 1.039
_refine_ls_hydrogen_treatment mixed
_refine_ls_matrix_type full
_refine_ls_number_parameters 230
_refine_ls_number_reflns 3205
_refine_ls_number_restraints 0
_refine_ls_restrained_S_all 1.039
_refine_ls_R_factor_all 0.0891
_refine_ls_R_factor_gt 0.0686
_refine_ls_shift/su_max 0.000
_refine_ls_shift/su_mean 0.000
_refine_ls_structure_factor_coef Fsqd
_refine_ls_weighting_details 'calc w=1/[\s^2^(Fo^2^)+(0.0826P)^2^+1.3852P] where P=(Fo^2^+2Fc^2^)/3'
_refine_ls_weighting_scheme calc
_refine_ls_wR_factor_gt 0.1766
_refine_ls_wR_factor_ref 0.1917
_reflns_number_gt 2475
_reflns_number_total 3205
_reflns_threshold_expression >2sigma(I)
_cod_data_source_file ol800111j-file008.cif
_cod_data_source_block shelxl
_cod_original_sg_symbol_H-M P21/C
_cod_database_code 1504579

loop_
_symmetry_equiv_pos_as_xyz
'x, y, z'
'-x, y+1/2, -z+1/2'
'-x, -y, -z'
'x, -y-1/2, z-1/2'

loop_
_atom_site_label
_atom_site_type_symbol
_atom_site_fract_x
_atom_site_fract_y
_atom_site_fract_z
_atom_site_U_iso_or_equiv
_atom_site_adp_type
_atom_site_occupancy
_atom_site_symmetry_multiplicity
_atom_site_calc_flag
_atom_site_refinement_flags
O1 O 0.7455(2) 0.42617(13) 0.46421(8) 0.0472(4) Uani 1 1 d .
O2 O 0.8645(2) 0.33826(14) 0.37355(9) 0.0524(5) Uani 1 1 d .
O3 O 0.6589(3) 0.28917(17) 0.27009(9) 0.0603(5) Uani 1 1 d .
H3 H 0.7535 0.2893 0.2900 0.090 Uiso 1 1 calc R
O4 O 0.6359(3) 0.34239(16) 0.65315(9) 0.0680(6) Uani 1 1 d .
H4 H 0.6551 0.3133 0.6895 0.102 Uiso 1 1 calc R
C1 C 0.9806(4) 0.1809(2) 0.49894(15) 0.0593(7) Uani 1 1 d .
H1A H 1.0634 0.2236 0.4736 0.071 Uiso 1 1 calc R
H1B H 0.9576 0.1133 0.4752 0.071 Uiso 1 1 calc R
C2 C 1.0524(4) 0.1580(3) 0.57090(16) 0.0731(9) Uani 1 1 d .
H2A H 1.0767 0.0810 0.5767 0.088 Uiso 1 1 calc R
H2B H 1.1594 0.1986 0.5792 0.088 Uiso 1 1 calc R
C3 C 0.9103(4) 0.1945(2) 0.61869(15) 0.0630(8) Uani 1 1 d .
H3A H 0.9362 0.2663 0.6366 0.076 Uiso 1 1 calc R
H3B H 0.8999 0.1438 0.6557 0.076 Uiso 1 1 calc R
C4 C 0.7412(3) 0.1966(2) 0.57583(12) 0.0483(6) Uani 1 1 d .
C5 C 0.8102(3) 0.24501(19) 0.50931(12) 0.0449(6) Uani 1 1 d .
C6 C 0.6779(4) 0.0785(2) 0.56621(14) 0.0583(7) Uani 1 1 d .
H6A H 0.5721 0.0782 0.5397 0.087 Uiso 1 1 calc R
H6B H 0.6560 0.0465 0.6092 0.087 Uiso 1 1 calc R
H6C H 0.7661 0.0372 0.5437 0.087 Uiso 1 1 calc R
C7 C 0.8507(3) 0.3697(2) 0.51500(13) 0.0500(6) Uani 1 1 d .
H7A H 0.8219 0.3960 0.5594 0.060 Uiso 1 1 calc R
H7B H 0.9740 0.3829 0.5077 0.060 Uiso 1 1 calc R
C8 C 0.7117(3) 0.34909(19) 0.41335(11) 0.0432(6) Uani 1 1 d .
C9 C 0.6729(3) 0.24504(18) 0.45212(11) 0.0414(5) Uani 1 1 d .
C10 C 0.4862(3) 0.27136(19) 0.47926(12) 0.0437(6) Uani 1 1 d .
H10 H 0.4163 0.2045 0.4788 0.052 Uiso 1 1 calc R
C11 C 0.4836(3) 0.3205(2) 0.54994(12) 0.0496(6) Uani 1 1 d .
H11A H 0.5278 0.3944 0.5473 0.060 Uiso 1 1 calc R
H11B H 0.3628 0.3250 0.5637 0.060 Uiso 1 1 calc R
C12 C 0.5868(4) 0.2611(2) 0.60476(12) 0.0526(6) Uani 1 1 d .
H12 H 0.5081 0.2094 0.6264 0.063 Uiso 1 1 calc R
C13 C 0.4050(3) 0.3534(2) 0.42815(12) 0.0471(6) Uani 1 1 d .
H13A H 0.2981 0.3241 0.4085 0.056 Uiso 1 1 calc R
H13B H 0.3780 0.4217 0.4501 0.056 Uiso 1 1 calc R
C14 C 0.5425(3) 0.37100(19) 0.37377(12) 0.0445(6) Uani 1 1 d .
H14 H 0.5386 0.4450 0.3554 0.053 Uiso 1 1 calc R
C15 C 0.5196(3) 0.2827(2) 0.31813(12) 0.0489(6) Uani 1 1 d .
C16 C 0.5194(4) 0.1691(2) 0.35013(13) 0.0530(7) Uani 1 1 d .
H16A H 0.4081 0.1579 0.3718 0.064 Uiso 1 1 calc R
H16B H 0.5293 0.1151 0.3149 0.064 Uiso 1 1 calc R
C17 C 0.6667(3) 0.1507(2) 0.40188(12) 0.0491(6) Uani 1 1 d .
H17A H 0.7777 0.1454 0.3792 0.059 Uiso 1 1 calc R
H17B H 0.6471 0.0828 0.4255 0.059 Uiso 1 1 calc R
C18 C 0.9306(4) 0.4410(3) 0.34938(16) 0.0711(9) Uani 1 1 d .
H18A H 1.0324 0.4283 0.3229 0.107 Uiso 1 1 calc R
H18B H 0.9610 0.4867 0.3868 0.107 Uiso 1 1 calc R
H18C H 0.8424 0.4762 0.3224 0.107 Uiso 1 1 calc R
C19 C 0.3549(4) 0.3052(2) 0.27619(13) 0.0571(7) Uani 1 1 d .
C20 C 0.2298(5) 0.2328(3) 0.2664(2) 0.0926(13) Uani 1 1 d .
C21 C 0.3447(4) 0.4144(3) 0.24349(15) 0.0701(8) Uani 1 1 d .
H21A H 0.2530 0.4141 0.2101 0.105 Uiso 1 1 calc R
H21B H 0.4540 0.4304 0.2227 0.105 Uiso 1 1 calc R
H21C H 0.3205 0.4688 0.2767 0.105 Uiso 1 1 calc R
H20A H 0.128(5) 0.254(3) 0.233(2) 0.106(12) Uiso 1 1 d .
H20B H 0.228(5) 0.162(3) 0.2876(19) 0.086(11) Uiso 1 1 d .

loop_
_atom_site_aniso_label
_atom_site_aniso_U_11
_atom_site_aniso_U_22
_atom_site_aniso_U_33
_atom_site_aniso_U_23
_atom_site_aniso_U_13
_atom_site_aniso_U_12
O1 0.0590(10) 0.0399(9) 0.0424(9) -0.0030(7) -0.0057(7) -0.0080(8)
O2 0.0521(10) 0.0568(11) 0.0485(10) 0.0003(8) 0.0070(8) -0.0061(8)
O3 0.0704(12) 0.0699(13) 0.0408(10) -0.0078(9) 0.0025(8) -0.0016(10)
O4 0.1041(16) 0.0612(12) 0.0384(10) -0.0025(8) -0.0079(10) -0.0012(11)
C1 0.0503(15) 0.0588(16) 0.0686(18) 0.0036(13) -0.0046(13) 0.0032(12)
C2 0.0599(17) 0.082(2) 0.077(2) 0.0118(17) -0.0212(15) 0.0005(15)
C3 0.0703(18) 0.0613(17) 0.0568(17) 0.0090(13) -0.0203(14) -0.0070(14)
C4 0.0533(14) 0.0473(14) 0.0441(13) 0.0050(11) -0.0089(11) -0.0044(11)
C5 0.0455(13) 0.0434(13) 0.0456(14) 0.0012(10) -0.0062(10) -0.0038(10)
C6 0.0692(17) 0.0456(15) 0.0599(16) 0.0089(12) -0.0067(13) -0.0044(13)
C7 0.0538(14) 0.0515(15) 0.0444(13) 0.0016(11) -0.0091(11) -0.0095(12)
C8 0.0485(13) 0.0419(13) 0.0391(12) -0.0037(10) 0.0015(10) -0.0043(10)
C9 0.0457(12) 0.0376(12) 0.0407(12) -0.0007(9) -0.0051(10) -0.0023(10)
C10 0.0470(13) 0.0434(13) 0.0408(13) 0.0013(10) -0.0021(10) -0.0041(10)
C11 0.0547(14) 0.0522(15) 0.0420(13) 0.0010(11) 0.0051(11) -0.0004(11)
C12 0.0678(16) 0.0507(15) 0.0392(13) 0.0005(11) 0.0017(12) -0.0069(12)
C13 0.0496(14) 0.0487(14) 0.0428(13) -0.0002(10) -0.0035(10) 0.0013(11)
C14 0.0536(14) 0.0395(13) 0.0404(13) 0.0005(10) -0.0038(10) -0.0023(11)
C15 0.0600(15) 0.0474(14) 0.0391(13) -0.0021(10) -0.0042(11) -0.0022(12)
C16 0.0679(16) 0.0435(14) 0.0473(14) -0.0093(11) -0.0104(12) -0.0050(12)
C17 0.0594(15) 0.0415(13) 0.0463(14) -0.0047(10) -0.0029(11) -0.0020(11)
C18 0.0740(19) 0.075(2) 0.0644(18) 0.0059(15) 0.0117(15) -0.0250(16)
C19 0.0713(17) 0.0574(16) 0.0421(14) -0.0020(12) -0.0121(12) -0.0017(14)
C20 0.101(3) 0.078(2) 0.097(3) 0.009(2) -0.052(2) -0.019(2)
C21 0.082(2) 0.072(2) 0.0555(17) 0.0088(14) -0.0117(15) 0.0057(16)

loop_
_atom_type_symbol
_atom_type_description
_atom_type_scat_dispersion_real
_atom_type_scat_dispersion_imag
_atom_type_scat_source
C C 0.0033 0.0016 'International Tables Vol C Tables 4.2.6.8 and 6.1.1.4'
H H 0.0000 0.0000 'International Tables Vol C Tables 4.2.6.8 and 6.1.1.4'
O O 0.0106 0.0060 'International Tables Vol C Tables 4.2.6.8 and 6.1.1.4'

loop_
_geom_angle_atom_site_label_1
_geom_angle_atom_site_label_2
_geom_angle_atom_site_label_3
_geom_angle
C8 O1 C7 105.91(17)
C8 O2 C18 113.4(2)
C5 C1 C2 104.9(2)
C3 C2 C1 106.2(2)
C2 C3 C4 105.0(2)
C12 C4 C6 106.8(2)
C12 C4 C3 116.3(2)
C6 C4 C3 108.3(2)
C12 C4 C5 113.3(2)
C6 C4 C5 111.4(2)
C3 C4 C5 100.7(2)
C9 C5 C1 118.1(2)
C9 C5 C4 113.31(19)
C1 C5 C4 102.6(2)
C9 C5 C7 100.71(18)
C1 C5 C7 110.0(2)
C4 C5 C7 112.5(2)
O1 C7 C5 107.91(18)
O1 C8 O2 108.61(18)
O1 C8 C9 103.48(18)
O2 C8 C9 111.77(19)
O1 C8 C14 113.48(19)
O2 C8 C14 115.02(19)
C9 C8 C14 103.83(18)
C8 C9 C17 107.85(19)
C8 C9 C5 103.88(18)
C17 C9 C5 119.9(2)
C8 C9 C10 100.82(18)
C17 C9 C10 111.23(19)
C5 C9 C10 111.06(19)
C11 C10 C13 109.7(2)
C11 C10 C9 115.02(19)
C13 C10 C9 105.33(19)
C12 C11 C10 117.2(2)
O4 C12 C11 106.1(2)
O4 C12 C4 114.5(2)
C11 C12 C4 111.7(2)
C14 C13 C10 106.37(19)
C8 C14 C13 101.20(18)
C8 C14 C15 109.28(19)
C13 C14 C15 109.47(19)
O3 C15 C19 103.8(2)
O3 C15 C16 109.3(2)
C19 C15 C16 112.7(2)
O3 C15 C14 110.93(19)
C19 C15 C14 110.3(2)
C16 C15 C14 109.68(19)
C17 C16 C15 114.2(2)
C16 C17 C9 110.1(2)
C20 C19 C21 120.5(3)
C20 C19 C15 123.4(3)
C21 C19 C15 116.0(2)

loop_
_geom_bond_atom_site_label_1
_geom_bond_atom_site_label_2
_geom_bond_distance
O1 C8 1.408(3)
O1 C7 1.459(3)
O2 C8 1.429(3)
O2 C18 1.444(3)
O3 C15 1.446(3)
O4 C12 1.434(3)
C1 C5 1.540(4)
C1 C2 1.554(4)
C2 C3 1.524(5)
C3 C4 1.540(3)
C4 C12 1.542(4)
C4 C6 1.540(4)
C4 C5 1.553(4)
C5 C9 1.539(3)
C5 C7 1.566(3)
C8 C9 1.525(3)
C8 C14 1.530(3)
C9 C17 1.532(3)
C9 C10 1.568(3)
C10 C11 1.533(3)
C10 C13 1.556(3)
C11 C12 1.524(4)
C13 C14 1.538(3)
C14 C15 1.559(3)
C15 C19 1.527(4)
C15 C16 1.534(3)
C16 C17 1.533(4)
C19 C20 1.318(5)
C19 C21 1.492(4)
